data_4108641
loop_
_publ_author_name
'Stefan Graber'
'Kevin Doyle'
'Markus Neuburger'
'Catherine E. Housecroft'
'Edwin C. Constable'
'Rub\'en D. Costa'
'Enrique Ort\'i'
'Diego Repetto'
'Henk J. Bolink'

_publ_section_title
;
 A Supramolecularly-Caged Ionic Iridium(III) Complex Yielding Bright and
 Very Stable Solid-State Light-Emitting Electrochemical Cells
;
_journal_name_full 'Journal of the American Chemical Society'
_journal_page_first 14944
_journal_page_last 14945
_journal_paper_doi 10.1021/ja805900e
_journal_volume 130
_journal_year 2008
_chemical_formula_moiety 'C42 H30 Ir N4 S, F6 P'
_chemical_formula_sum 'C42 H30 F6 Ir N4 P S'
_chemical_formula_weight 959.97
_space_group_IT_number 2
_symmetry_cell_setting triclinic
_symmetry_space_group_name_Hall '-P 1'
_symmetry_space_group_name_H-M 'P -1'
_atom_sites_solution_hydrogens geom
_atom_sites_solution_primary direct
_audit_creation_date 06-11-23
_audit_creation_method CRYSTALS_ver_12.84
_cell_angle_alpha 88.4421(7)
_cell_angle_beta 84.1063(6)
_cell_angle_gamma 76.9381(6)
_cell_formula_units_Z 4
_cell_length_a 9.69910(10)
_cell_length_b 15.7821(2)
_cell_length_c 24.6302(2)
_cell_measurement_reflns_used 17252
_cell_measurement_temperature 173
_cell_measurement_theta_max 28
_cell_measurement_theta_min 1
_cell_volume 3653.21(7)
_computing_cell_refinement 'DENZO/SCALEPACK (Otwinowski & Minor, 1997)'
_computing_data_collection 'COLLECT (Nonius, 1997-2001).'
_computing_data_reduction 'DENZO/SCALEPACK (Otwinowski & Minor, 1997)'
_computing_molecular_graphics 'CAMERON (Watkin et al., 1996)'
_computing_publication_material 'CRYSTALS (Betteridge et al., 2003)'
_computing_structure_refinement 'CRYSTALS (Betteridge et al., 2003)'
_computing_structure_solution 'SIR97 (Altomare et al., 1999)'
_diffrn_ambient_temperature 173
_diffrn_measured_fraction_theta_full 0.999
_diffrn_measured_fraction_theta_max 0.999
_diffrn_measurement_device_type 'Nonius KappaCCD'
_diffrn_measurement_method '\f & \w scans'
_diffrn_radiation_monochromator graphite
_diffrn_radiation_type 'Mo K\a'
_diffrn_radiation_wavelength 0.71073
_diffrn_reflns_av_R_equivalents 0.029
_diffrn_reflns_limit_h_max 12
_diffrn_reflns_limit_h_min -12
_diffrn_reflns_limit_k_max 20
_diffrn_reflns_limit_k_min -20
_diffrn_reflns_limit_l_max 32
_diffrn_reflns_limit_l_min -32
_diffrn_reflns_number 34071
_diffrn_reflns_theta_full 27.870
_diffrn_reflns_theta_max 27.870
_diffrn_reflns_theta_min 1.561
_diffrn_standards_number 0
_exptl_absorpt_coefficient_mu 3.825
_exptl_absorpt_correction_T_max 0.89
_exptl_absorpt_correction_T_min 0.77
_exptl_absorpt_correction_type multi-scan
_exptl_absorpt_process_details 'DENZO/SCALEPACK (Otwinowski & Minor, 1997)'
_exptl_crystal_colour yellow
_exptl_crystal_density_diffrn 1.745
_exptl_crystal_description plate
_exptl_crystal_F_000 1888
_exptl_crystal_size_max 0.44
_exptl_crystal_size_mid 0.07
_exptl_crystal_size_min 0.03
_refine_diff_density_max 1.00
_refine_diff_density_min -0.81
_refine_ls_extinction_method none
_refine_ls_goodness_of_fit_ref 1.0934
_refine_ls_hydrogen_treatment constr
_refine_ls_matrix_type full
_refine_ls_number_parameters 1111
_refine_ls_number_reflns 12307
_refine_ls_number_restraints 1771
_refine_ls_R_factor_all 0.0425
_refine_ls_R_factor_gt 0.0250
_refine_ls_shift/su_max 0.016869
_refine_ls_structure_factor_coef F
_refine_ls_weighting_details
;
 Method, part 1, Chebychev polynomial, (Watkin, 1994, Prince, 1982) 
 [weight] = 1.0/[A~0~*T~0~(x)+A~1~*T~1~(x) ... +A~n-1~]*T~n-1~(x)] 
 where A~i~ are the Chebychev coefficients listed below and x= Fcalc/Fmax 
 Method = Robust Weighting (Prince, 1982) 
 W = [weight] * [1-(deltaF/6*sigmaF)^2^]^2^ 
 A~i~ are: 
 0.259 0.921E-01 0.719E-01 
;
_refine_ls_weighting_scheme calc
_refine_ls_wR_factor_all 0.0464
_refine_ls_wR_factor_gt 0.0277
_refine_ls_wR_factor_ref 0.0277
_reflns_limit_h_max 12
_reflns_limit_h_min -12
_reflns_limit_k_max 20
_reflns_limit_k_min -20
_reflns_limit_l_max 32
_reflns_limit_l_min 0
_reflns_number_gt 12307
_reflns_number_total 17408
_reflns_threshold_expression I>3.0\s(I)
_oxford_diffrn_Wilson_B_factor 0.00
_oxford_diffrn_Wilson_scale 0.00
_oxford_refine_ls_scale 0.11065(6)
_oxford_structure_analysis_title '11230952 kdNew_173k'
_cod_data_source_file ja805900e_si_002.cif
_cod_data_source_block CRYSTALS_cif
_cod_original_sg_symbol_H-M 'P -1 '
_cod_original_formula_sum 'C42 H30 F6 Ir1 N4 P1 S1'
_cod_database_code 4108641

loop_
_symmetry_equiv_pos_as_xyz
x,y,z
-x,-y,-z

loop_
_atom_site_label
_atom_site_type_symbol
_atom_site_fract_x
_atom_site_fract_y
_atom_site_fract_z
_atom_site_U_iso_or_equiv
_atom_site_occupancy
_atom_site_adp_type
_atom_site_refinement_flags_posn
_atom_site_refinement_flags_adp
Ir1 Ir 0.504221(13) 0.732509(8) 0.334472(5) 0.0193 1.0000 Uani . .
Ir2 Ir 0.278581(14) 0.256060(8) 0.188345(5) 0.0239 1.0000 Uani . .
N1 N 0.4025(3) 0.70588(18) 0.40804(11) 0.0223 1.0000 Uani . .
N2 N 0.5958(3) 0.74559(18) 0.25698(11) 0.0229 1.0000 Uani . .
N3 N 0.6809(3) 0.74897(18) 0.37454(11) 0.0221 1.0000 Uani . .
N4 N 0.4547(3) 0.87444(17) 0.35106(11) 0.0200 1.0000 Uani . .
N5 N 0.2757(3) 0.34642(18) 0.24723(12) 0.0252 1.0000 Uani . .
N6 N 0.2765(3) 0.15552(19) 0.13794(12) 0.0281 1.0000 Uani . .
N7 N 0.1212(3) 0.3579(2) 0.15646(13) 0.0303 1.0000 Uani . .
N8 N 0.4001(3) 0.3238(2) 0.12763(11) 0.0284 1.0000 Uani . .
C1 C 0.3174(4) 0.7661(2) 0.44174(14) 0.0265 1.0000 Uani . .
C2 C 0.2488(4) 0.7432(3) 0.49022(15) 0.0305 1.0000 Uani . .
C3 C 0.2683(4) 0.6566(3) 0.50433(16) 0.0357 1.0000 Uani . .
C4 C 0.3540(4) 0.5946(3) 0.46984(15) 0.0328 1.0000 Uani . .
C5 C 0.4224(4) 0.6197(2) 0.42131(13) 0.0249 1.0000 Uani . .
C6 C 0.5151(4) 0.5618(2) 0.38146(15) 0.0281 1.0000 Uani . .
C7 C 0.5532(5) 0.4713(2) 0.38860(17) 0.0368 1.0000 Uani . .
C8 C 0.6483(5) 0.4206(3) 0.35005(19) 0.0444 1.0000 Uani . .
C9 C 0.7044(5) 0.4595(3) 0.30471(18) 0.0410 1.0000 Uani . .
C10 C 0.6644(4) 0.5488(2) 0.29645(17) 0.0336 1.0000 Uani . .
C11 C 0.5691(4) 0.6015(2) 0.33435(14) 0.0244 1.0000 Uani . .
C12 C 0.7219(4) 0.7668(2) 0.24401(15) 0.0291 1.0000 Uani . .
C13 C 0.7807(4) 0.7721(3) 0.19113(17) 0.0365 1.0000 Uani . .
C14 C 0.7046(5) 0.7569(3) 0.14921(17) 0.0452 1.0000 Uani . .
C15 C 0.5757(5) 0.7356(3) 0.16167(16) 0.0416 1.0000 Uani . .
C16 C 0.5218(4) 0.7288(2) 0.21592(14) 0.0280 1.0000 Uani . .
C17 C 0.3856(4) 0.7062(2) 0.23444(14) 0.0268 1.0000 Uani . .
C18 C 0.2958(4) 0.6837(3) 0.19875(16) 0.0339 1.0000 Uani . .
C19 C 0.1667(4) 0.6683(3) 0.21916(17) 0.0362 1.0000 Uani . .
C20 C 0.1261(4) 0.6759(3) 0.27471(17) 0.0348 1.0000 Uani . .
C21 C 0.2158(4) 0.6969(2) 0.31045(15) 0.0269 1.0000 Uani . .
C22 C 0.3487(3) 0.7126(2) 0.29121(14) 0.0225 1.0000 Uani . .
C23 C 0.7957(4) 0.6855(2) 0.38235(15) 0.0279 1.0000 Uani . .
C24 C 0.9076(4) 0.6988(3) 0.40821(16) 0.0315 1.0000 Uani . .
C25 C 0.9020(4) 0.7804(3) 0.42782(18) 0.0379 1.0000 Uani . .
C26 C 0.7844(4) 0.8469(3) 0.42104(18) 0.0360 1.0000 Uani . .
C27 C 0.6750(4) 0.8296(2) 0.39375(14) 0.0244 1.0000 Uani . .
C28 C 0.5482(3) 0.8973(2) 0.38287(13) 0.0215 1.0000 Uani . .
C29 C 0.5264(4) 0.9785(2) 0.40557(14) 0.0260 1.0000 Uani . .
C30 C 0.4075(4) 1.0436(2) 0.39621(14) 0.0250 1.0000 Uani . .
C31 C 0.3132(4) 1.0209(2) 0.36315(14) 0.0264 1.0000 Uani . .
C32 C 0.3387(3) 0.9375(2) 0.34138(13) 0.0214 1.0000 Uani . .
C33 C 0.2310(4) 0.9193(2) 0.30703(14) 0.0240 1.0000 Uani . .
C34 C 0.2609(4) 0.9080(2) 0.25121(15) 0.0304 1.0000 Uani . .
C35 C 0.1533(5) 0.9013(3) 0.21907(16) 0.0360 1.0000 Uani . .
C36 C 0.0172(4) 0.9060(2) 0.24310(18) 0.0373 1.0000 Uani . .
C37 C -0.0126(4) 0.9158(3) 0.29883(19) 0.0392 1.0000 Uani . .
C38 C 0.0928(4) 0.9237(3) 0.33088(17) 0.0330 1.0000 Uani . .
C39 C 0.3860(4) 1.1299(2) 0.41891(14) 0.0270 1.0000 Uani . .
C40 C 0.2692(5) 1.1995(3) 0.4172(2) 0.0431 1.0000 Uani . .
C41 C 0.2907(5) 1.2738(3) 0.4438(2) 0.0501 1.0000 Uani . .
C42 C 0.4142(5) 1.2611(3) 0.46480(19) 0.0417 1.0000 Uani . .
C51 C 0.1915(5) 0.1603(3) 0.09760(16) 0.0366 1.0000 Uani . .
C52 C 0.1844(5) 0.0883(3) 0.06824(17) 0.0458 1.0000 Uani . .
C53 C 0.2698(5) 0.0094(3) 0.07997(18) 0.0456 1.0000 Uani . .
C54 C 0.3601(5) 0.0036(3) 0.12017(16) 0.0383 1.0000 Uani . .
C55 C 0.3633(4) 0.0777(2) 0.14962(15) 0.0295 1.0000 Uani . .
C56 C 0.4496(4) 0.0807(2) 0.19459(14) 0.0269 1.0000 Uani . .
C57 C 0.5478(4) 0.0089(2) 0.21230(16) 0.0330 1.0000 Uani . .
C58 C 0.6215(4) 0.0167(3) 0.25607(17) 0.0371 1.0000 Uani . .
C59 C 0.5990(4) 0.0964(3) 0.28216(16) 0.0365 1.0000 Uani . .
C60 C 0.5023(4) 0.1685(2) 0.26438(15) 0.0290 1.0000 Uani . .
C61 C 0.4265(4) 0.1629(2) 0.21958(14) 0.0267 1.0000 Uani . .
C62 C 0.3584(4) 0.4051(2) 0.24505(15) 0.0291 1.0000 Uani . .
C63 C 0.3424(4) 0.4682(3) 0.28370(16) 0.0347 1.0000 Uani . .
C64 C 0.2393(5) 0.4716(3) 0.32722(17) 0.0392 1.0000 Uani . .
C65 C 0.1561(5) 0.4113(3) 0.33061(16) 0.0375 1.0000 Uani . .
C66 C 0.1756(4) 0.3484(2) 0.29057(15) 0.0278 1.0000 Uani . .
C67 C 0.0973(4) 0.2784(2) 0.29003(15) 0.0276 1.0000 Uani . .
C68 C -0.0086(4) 0.2683(3) 0.33083(17) 0.0353 1.0000 Uani . .
C69 C -0.0750(5) 0.1999(3) 0.3282(2) 0.0443 1.0000 Uani . .
C70 C -0.0358(4) 0.1427(3) 0.2849(2) 0.0427 1.0000 Uani . .
C71 C 0.0705(4) 0.1522(2) 0.24441(17) 0.0345 1.0000 Uani . .
C72 C 0.1378(4) 0.2211(2) 0.24515(15) 0.0259 1.0000 Uani . .
C73 C -0.0197(4) 0.3690(3) 0.16944(16) 0.0371 1.0000 Uani . .
C74 C -0.1146(5) 0.4467(3) 0.16067(19) 0.0447 1.0000 Uani . .
C75 C -0.0625(5) 0.5159(3) 0.13872(18) 0.0464 1.0000 Uani . .
C76 C 0.0818(5) 0.5046(3) 0.12406(17) 0.0397 1.0000 Uani . .
C77 C 0.1727(4) 0.4247(2) 0.13292(15) 0.0312 1.0000 Uani . .
C78 C 0.3273(4) 0.4063(2) 0.11766(14) 0.0303 1.0000 Uani . .
C79 C 0.3935(5) 0.4689(3) 0.09351(14) 0.0338 1.0000 Uani . .
C80 C 0.5391(5) 0.4490(3) 0.07704(15) 0.0363 1.0000 Uani . .
C81 C 0.6108(5) 0.3632(3) 0.08502(16) 0.0377 1.0000 Uani . .
C82 C 0.5404(4) 0.3023(3) 0.10927(15) 0.0325 1.0000 Uani . .
C83 C 0.6215(4) 0.2103(3) 0.11092(16) 0.0366 1.0000 Uani . .
C84 C 0.5983(5) 0.1498(3) 0.07538(17) 0.0439 1.0000 Uani . .
C85 C 0.6844(6) 0.0664(3) 0.0724(2) 0.0553 1.0000 Uani . .
C86 C 0.7927(5) 0.0429(4) 0.1056(2) 0.0583 1.0000 Uani . .
C87 C 0.8160(5) 0.1016(4) 0.1418(3) 0.0590 1.0000 Uani . .
C88 C 0.7320(5) 0.1852(3) 0.1446(2) 0.0469 1.0000 Uani . .
S1 S 0.51466(13) 1.15910(8) 0.45296(6) 0.0563 1.0000 Uani . .
P1 P 1.0000 1.0000 0.5000 0.0323 1.0000 Uani DS U
P2 P 0.0000 0.5000 0.5000 0.0323 1.0000 Uani S .
P3 P 1.07667(16) 0.76853(9) 0.04868(5) 0.0550 1.0000 Uani D .
F7 F -0.1444(3) 0.53522(18) 0.47224(12) 0.0508 1.0000 Uani . .
F9 F -0.0918(3) 0.48683(18) 0.55608(11) 0.0501 1.0000 Uani . .
F8 F 0.0015(3) 0.40307(16) 0.48283(12) 0.0495 1.0000 Uani . .
F11 F 1.0839(8) 0.8024(5) 0.1062(2) 0.0987 0.6067 Uani D U
F12 F 1.0536(6) 0.7276(4) -0.0092(2) 0.0910 0.6067 Uani D U
F13 F 1.1354(8) 0.8377(4) 0.0187(3) 0.1202 0.6067 Uani D U
F14 F 0.9991(6) 0.6930(3) 0.0775(3) 0.0870 0.6067 Uani D U
F15 F 1.2198(5) 0.7008(4) 0.0484(3) 0.1038 0.6067 Uani D U
F16 F 0.9156(5) 0.8237(4) 0.0479(2) 0.0784 0.6067 Uani D U
F21 F 1.0297(10) 0.8136(7) 0.1079(3) 0.0869 0.3933 Uani D U
F22 F 1.1386(11) 0.7383(7) -0.0099(3) 0.1160 0.3933 Uani D U
F23 F 1.0554(9) 0.8693(4) 0.0256(4) 0.0737 0.3933 Uani D U
F24 F 1.1212(14) 0.6807(5) 0.0749(4) 0.1239 0.3933 Uani D U
F25 F 0.9279(7) 0.7675(6) 0.0404(4) 0.0984 0.3933 Uani D U
F1 F 0.9014(4) 1.0172(3) 0.45091(15) 0.0550 0.7719 Uani D U
F3 F 0.8772(5) 1.0595(3) 0.53832(17) 0.0717 0.7719 Uani D U
F5 F 1.0608(5) 1.0824(3) 0.48122(18) 0.0649 0.7719 Uani D U
F2 F 0.9949(19) 0.9361(8) 0.5499(5) 0.0784 0.2281 Uani D U
F4 F 1.1624(9) 0.9933(10) 0.5062(7) 0.0785 0.2281 Uani D U
F6 F 0.9572(15) 1.0812(7) 0.5389(5) 0.0523 0.2281 Uani D U
F26 F 1.2388(7) 0.7827(7) 0.0583(4) 0.1016 0.3933 Uani D U
C89 C 0.6132(5) 0.5132(3) 0.05189(14) 0.0434 1.0000 Uani D U
S2 S 0.7837(2) 0.49242(16) 0.02657(9) 0.0425 0.6457 Uani D U
C90 C 0.5573(14) 0.6000(7) 0.0469(4) 0.0307 0.6457 Uani D U
C91 C 0.6444(10) 0.6548(6) 0.0219(3) 0.0457 0.6457 Uani D U
C92 C 0.7725(12) 0.6012(5) 0.0101(3) 0.0505 0.6457 Uani D U
S3 S 0.5360(9) 0.6184(4) 0.0459(2) 0.0546 0.3543 Uani D U
C93 C 0.7437(16) 0.5125(13) 0.0326(4) 0.0478 0.3543 Uani D U
C94 C 0.8104(14) 0.5701(10) 0.0112(4) 0.0443 0.3543 Uani D U
C95 C 0.6958(13) 0.6377(12) 0.0172(4) 0.0467 0.3543 Uani D U
H11 H 0.3042 0.8265 0.4319 0.0341 1.0000 Uiso R .
H21 H 0.1885 0.7870 0.5136 0.0385 1.0000 Uiso R .
H31 H 0.2225 0.6395 0.5379 0.0449 1.0000 Uiso R .
H41 H 0.3668 0.5341 0.4792 0.0420 1.0000 Uiso R .
H71 H 0.5133 0.4445 0.4200 0.0450 1.0000 Uiso R .
H81 H 0.6749 0.3587 0.3548 0.0529 1.0000 Uiso R .
H91 H 0.7722 0.4243 0.2786 0.0475 1.0000 Uiso R .
H101 H 0.7031 0.5745 0.2643 0.0402 1.0000 Uiso R .
H121 H 0.7735 0.7787 0.2731 0.0362 1.0000 Uiso R .
H131 H 0.8721 0.7860 0.1835 0.0451 1.0000 Uiso R .
H141 H 0.7415 0.7615 0.1118 0.0562 1.0000 Uiso R .
H151 H 0.5222 0.7252 0.1328 0.0523 1.0000 Uiso R .
H181 H 0.3247 0.6791 0.1603 0.0422 1.0000 Uiso R .
H191 H 0.1049 0.6527 0.1950 0.0467 1.0000 Uiso R .
H201 H 0.0349 0.6662 0.2888 0.0438 1.0000 Uiso R .
H211 H 0.1856 0.7007 0.3488 0.0346 1.0000 Uiso R .
H231 H 0.7995 0.6283 0.3691 0.0346 1.0000 Uiso R .
H241 H 0.9884 0.6520 0.4125 0.0396 1.0000 Uiso R .
H251 H 0.9788 0.7911 0.4463 0.0474 1.0000 Uiso R .
H261 H 0.7788 0.9041 0.4347 0.0463 1.0000 Uiso R .
H291 H 0.5945 0.9907 0.4281 0.0326 1.0000 Uiso R .
H311 H 0.2297 1.0633 0.3552 0.0326 1.0000 Uiso R .
H341 H 0.3557 0.9051 0.2345 0.0390 1.0000 Uiso R .
H351 H 0.1741 0.8932 0.1804 0.0460 1.0000 Uiso R .
H361 H -0.0572 0.9025 0.2210 0.0474 1.0000 Uiso R .
H371 H -0.1069 0.9169 0.3155 0.0488 1.0000 Uiso R .
H381 H 0.0707 0.9324 0.3695 0.0407 1.0000 Uiso R .
H401 H 0.1851 1.1976 0.4003 0.0534 1.0000 Uiso R .
H411 H 0.2222 1.3284 0.4462 0.0592 1.0000 Uiso R .
H421 H 0.4434 1.3044 0.4847 0.0523 1.0000 Uiso R .
H511 H 0.1330 0.2157 0.0891 0.0462 1.0000 Uiso R .
H521 H 0.1215 0.0934 0.0401 0.0573 1.0000 Uiso R .
H531 H 0.2667 -0.0416 0.0602 0.0585 1.0000 Uiso R .
H541 H 0.4208 -0.0514 0.1281 0.0469 1.0000 Uiso R .
H571 H 0.5637 -0.0459 0.1940 0.0398 1.0000 Uiso R .
H581 H 0.6881 -0.0327 0.2686 0.0438 1.0000 Uiso R .
H591 H 0.6505 0.1020 0.3126 0.0457 1.0000 Uiso R .
H601 H 0.4875 0.2230 0.2830 0.0362 1.0000 Uiso R .
H621 H 0.4311 0.4025 0.2152 0.0370 1.0000 Uiso R .
H631 H 0.4018 0.5096 0.2807 0.0444 1.0000 Uiso R .
H641 H 0.2259 0.5155 0.3547 0.0490 1.0000 Uiso R .
H651 H 0.0847 0.4127 0.3608 0.0456 1.0000 Uiso R .
H681 H -0.0356 0.3087 0.3605 0.0430 1.0000 Uiso R .
H691 H -0.1476 0.1921 0.3562 0.0539 1.0000 Uiso R .
H701 H -0.0825 0.0956 0.2827 0.0535 1.0000 Uiso R .
H711 H 0.0978 0.1106 0.2153 0.0426 1.0000 Uiso R .
H731 H -0.0559 0.3212 0.1854 0.0455 1.0000 Uiso R .
H741 H -0.2149 0.4523 0.1696 0.0536 1.0000 Uiso R .
H751 H -0.1258 0.5712 0.1337 0.0539 1.0000 Uiso R .
H761 H 0.1193 0.5518 0.1079 0.0478 1.0000 Uiso R .
H791 H 0.3386 0.5266 0.0880 0.0437 1.0000 Uiso R .
H811 H 0.7108 0.3459 0.0736 0.0475 1.0000 Uiso R .
H841 H 0.5220 0.1654 0.0525 0.0537 1.0000 Uiso R .
H851 H 0.6683 0.0253 0.0471 0.0654 1.0000 Uiso R .
H861 H 0.8514 -0.0150 0.1036 0.0658 1.0000 Uiso R .
H871 H 0.8913 0.0846 0.1650 0.0704 1.0000 Uiso R .
H881 H 0.7498 0.2261 0.1696 0.0584 1.0000 Uiso R .
H901 H 0.4606 0.6241 0.0608 0.0354 0.6457 Uiso R .
H911 H 0.6173 0.7163 0.0151 0.0621 0.6457 Uiso R .
H921 H 0.8530 0.6212 -0.0068 0.0682 0.6457 Uiso R .
H931 H 0.8058 0.4561 0.0353 0.0587 0.3543 Uiso R .
H941 H 0.9068 0.5679 -0.0034 0.0521 0.3543 Uiso R .
H951 H 0.7011 0.6955 0.0056 0.0504 0.3543 Uiso R .

loop_
_atom_site_aniso_label
_atom_site_aniso_U_11
_atom_site_aniso_U_22
_atom_site_aniso_U_33
_atom_site_aniso_U_23
_atom_site_aniso_U_13
_atom_site_aniso_U_12
Ir1 0.01915(6) 0.01932(6) 0.02028(6) -0.00188(5) -0.00246(5) -0.00560(5)
Ir2 0.02699(7) 0.02268(7) 0.02335(7) -0.00029(5) -0.00433(5) -0.00746(5)
N1 0.0205(13) 0.0268(14) 0.0206(13) -0.0002(11) -0.0029(10) -0.0068(11)
N2 0.0233(13) 0.0235(14) 0.0220(13) -0.0052(11) 0.0014(11) -0.0066(11)
N3 0.0186(13) 0.0251(14) 0.0241(13) 0.0028(11) -0.0053(10) -0.0072(11)
N4 0.0217(13) 0.0201(13) 0.0202(13) -0.0017(10) -0.0048(10) -0.0074(10)
N5 0.0295(15) 0.0225(14) 0.0245(14) -0.0022(11) -0.0036(11) -0.0070(11)
N6 0.0354(16) 0.0251(14) 0.0252(14) -0.0046(11) -0.0047(12) -0.0080(12)
N7 0.0326(16) 0.0291(15) 0.0294(15) -0.0012(12) -0.0097(13) -0.0044(13)
N8 0.0374(16) 0.0321(16) 0.0190(13) 0.0002(12) -0.0017(12) -0.0150(13)
C1 0.0247(16) 0.0311(18) 0.0242(16) -0.0025(13) -0.0042(13) -0.0063(14)
C2 0.0253(17) 0.042(2) 0.0248(17) -0.0064(15) -0.0015(14) -0.0091(15)
C3 0.0309(19) 0.052(2) 0.0276(18) 0.0050(16) -0.0034(15) -0.0162(17)
C4 0.0360(19) 0.0345(19) 0.0320(19) 0.0060(15) -0.0079(15) -0.0151(16)
C5 0.0285(17) 0.0280(17) 0.0222(16) 0.0050(13) -0.0072(13) -0.0128(14)
C6 0.0302(17) 0.0275(17) 0.0290(17) 0.0021(14) -0.0112(14) -0.0081(14)
C7 0.047(2) 0.0247(18) 0.039(2) 0.0047(15) -0.0078(17) -0.0078(16)
C8 0.052(2) 0.0254(19) 0.052(2) 0.0005(17) -0.010(2) 0.0021(18)
C9 0.045(2) 0.0287(19) 0.044(2) -0.0092(17) -0.0001(18) 0.0023(17)
C10 0.0351(19) 0.0247(17) 0.038(2) -0.0048(15) -0.0010(16) -0.0022(15)
C11 0.0232(15) 0.0199(15) 0.0305(17) -0.0017(13) -0.0052(13) -0.0044(12)
C12 0.0280(17) 0.0278(17) 0.0319(18) -0.0032(14) 0.0042(14) -0.0096(14)
C13 0.036(2) 0.036(2) 0.038(2) -0.0049(16) 0.0093(17) -0.0139(17)
C14 0.056(3) 0.052(3) 0.030(2) -0.0081(18) 0.0110(18) -0.022(2)
C15 0.049(2) 0.055(3) 0.0254(18) -0.0073(17) 0.0008(17) -0.021(2)
C16 0.0318(18) 0.0328(18) 0.0207(16) -0.0054(13) 0.0010(13) -0.0108(15)
C17 0.0279(17) 0.0282(17) 0.0263(17) -0.0024(13) -0.0064(13) -0.0083(14)
C18 0.039(2) 0.038(2) 0.0273(18) -0.0093(15) -0.0099(15) -0.0095(16)
C19 0.037(2) 0.038(2) 0.038(2) -0.0095(16) -0.0134(16) -0.0136(16)
C20 0.0294(18) 0.035(2) 0.044(2) -0.0030(16) -0.0058(16) -0.0134(16)
C21 0.0255(16) 0.0293(17) 0.0293(17) -0.0090(14) -0.0019(13) -0.0123(14)
C22 0.0208(15) 0.0186(15) 0.0298(16) -0.0044(12) -0.0044(13) -0.0069(12)
C23 0.0255(17) 0.0264(17) 0.0295(17) 0.0041(14) -0.0024(14) -0.0015(14)
C24 0.0236(17) 0.0353(19) 0.0362(19) 0.0111(15) -0.0104(14) -0.0062(14)
C25 0.0286(19) 0.040(2) 0.048(2) 0.0031(18) -0.0177(17) -0.0092(16)
C26 0.0310(19) 0.0320(19) 0.049(2) -0.0041(17) -0.0169(17) -0.0082(15)
C27 0.0256(16) 0.0237(16) 0.0247(16) 0.0019(13) -0.0058(13) -0.0062(13)
C28 0.0203(15) 0.0228(15) 0.0231(15) 0.0007(12) -0.0055(12) -0.0071(12)
C29 0.0250(16) 0.0270(17) 0.0282(17) -0.0040(13) -0.0090(13) -0.0071(13)
C30 0.0271(16) 0.0255(17) 0.0244(16) -0.0004(13) -0.0046(13) -0.0088(13)
C31 0.0262(16) 0.0255(17) 0.0286(17) -0.0023(13) -0.0072(14) -0.0058(13)
C32 0.0206(15) 0.0261(16) 0.0193(14) 0.0002(12) -0.0039(12) -0.0079(12)
C33 0.0254(16) 0.0190(15) 0.0292(17) -0.0002(13) -0.0109(13) -0.0045(12)
C34 0.0341(18) 0.0299(18) 0.0301(18) 0.0019(14) -0.0087(15) -0.0112(15)
C35 0.053(2) 0.0329(19) 0.0266(18) 0.0004(15) -0.0142(17) -0.0155(17)
C36 0.040(2) 0.0289(19) 0.050(2) 0.0006(16) -0.0256(18) -0.0128(16)
C37 0.0240(18) 0.043(2) 0.053(2) -0.0063(19) -0.0127(17) -0.0087(16)
C38 0.0252(17) 0.036(2) 0.039(2) -0.0059(16) -0.0086(15) -0.0057(15)
C39 0.0292(17) 0.0255(17) 0.0291(17) -0.0044(13) -0.0083(14) -0.0086(14)
C40 0.039(2) 0.032(2) 0.062(3) -0.0158(19) -0.023(2) -0.0054(17)
C41 0.052(3) 0.031(2) 0.065(3) -0.018(2) -0.015(2) 0.0035(19)
C42 0.050(2) 0.0263(19) 0.050(2) -0.0132(17) -0.0113(19) -0.0086(17)
C51 0.047(2) 0.036(2) 0.0296(19) 0.0014(15) -0.0111(17) -0.0121(17)
C52 0.064(3) 0.050(3) 0.029(2) -0.0041(18) -0.0139(19) -0.020(2)
C53 0.068(3) 0.036(2) 0.036(2) -0.0080(17) -0.006(2) -0.018(2)
C54 0.055(2) 0.0289(19) 0.0318(19) -0.0050(15) -0.0035(18) -0.0100(17)
C55 0.0343(19) 0.0287(18) 0.0258(17) -0.0002(14) -0.0007(14) -0.0087(15)
C56 0.0292(17) 0.0228(16) 0.0270(17) 0.0009(13) -0.0006(14) -0.0035(13)
C57 0.0300(18) 0.0269(18) 0.040(2) 0.0028(15) 0.0038(15) -0.0060(15)
C58 0.0238(17) 0.040(2) 0.044(2) 0.0089(17) -0.0019(16) -0.0010(15)
C59 0.0260(18) 0.054(2) 0.0317(19) 0.0060(17) -0.0041(15) -0.0143(17)
C60 0.0275(17) 0.0325(18) 0.0280(17) 0.0018(14) -0.0017(14) -0.0097(14)
C61 0.0206(15) 0.0319(18) 0.0284(17) -0.0017(14) -0.0020(13) -0.0078(13)
C62 0.0354(19) 0.0272(17) 0.0283(17) -0.0001(14) -0.0054(14) -0.0137(15)
C63 0.045(2) 0.0316(19) 0.0318(19) -0.0010(15) -0.0064(16) -0.0168(17)
C64 0.052(2) 0.035(2) 0.033(2) -0.0099(16) 0.0015(17) -0.0158(18)
C65 0.047(2) 0.035(2) 0.0311(19) -0.0074(16) 0.0055(17) -0.0127(17)
C66 0.0291(17) 0.0272(17) 0.0267(17) -0.0012(13) -0.0009(14) -0.0060(14)
C67 0.0259(17) 0.0246(17) 0.0321(18) 0.0027(14) -0.0037(14) -0.0055(13)
C68 0.0344(19) 0.034(2) 0.036(2) 0.0028(16) 0.0018(16) -0.0088(16)
C69 0.035(2) 0.041(2) 0.057(3) 0.006(2) 0.0076(19) -0.0133(18)
C70 0.031(2) 0.033(2) 0.067(3) 0.0033(19) 0.0003(19) -0.0156(16)
C71 0.0335(19) 0.0262(18) 0.045(2) 0.0006(16) -0.0056(16) -0.0092(15)
C72 0.0238(16) 0.0227(16) 0.0315(18) 0.0043(13) -0.0055(13) -0.0053(13)
C73 0.041(2) 0.036(2) 0.035(2) 0.0027(16) -0.0071(17) -0.0098(17)
C74 0.038(2) 0.046(2) 0.046(2) 0.0006(19) -0.0109(19) 0.0009(18)
C75 0.057(3) 0.033(2) 0.041(2) 0.0026(18) -0.009(2) 0.0063(19)
C76 0.056(2) 0.0284(19) 0.033(2) 0.0034(15) -0.0057(18) -0.0048(18)
C77 0.043(2) 0.0256(17) 0.0253(17) 0.0012(14) -0.0082(15) -0.0076(15)
C78 0.044(2) 0.0302(18) 0.0181(15) 0.0025(13) -0.0036(14) -0.0121(16)
C79 0.053(2) 0.0307(19) 0.0207(16) 0.0007(14) -0.0092(16) -0.0137(17)
C80 0.053(2) 0.039(2) 0.0240(17) 0.0025(15) -0.0069(16) -0.0243(18)
C81 0.044(2) 0.047(2) 0.0254(18) 0.0007(16) 0.0011(16) -0.0188(18)
C82 0.0368(19) 0.037(2) 0.0258(17) -0.0018(15) -0.0022(15) -0.0133(16)
C83 0.036(2) 0.043(2) 0.0296(19) 0.0024(16) 0.0083(16) -0.0114(17)
C84 0.054(2) 0.045(2) 0.031(2) 0.0000(17) 0.0041(18) -0.012(2)
C85 0.078(3) 0.041(2) 0.040(2) -0.007(2) 0.023(2) -0.012(2)
C86 0.045(3) 0.049(3) 0.069(3) 0.009(2) 0.018(2) 0.003(2)
C87 0.036(2) 0.056(3) 0.082(4) 0.015(3) -0.002(2) -0.006(2)
C88 0.036(2) 0.052(3) 0.056(3) 0.004(2) -0.0014(19) -0.0172(19)
S1 0.0472(6) 0.0353(6) 0.0897(10) -0.0246(6) -0.0342(6) -0.0010(5)
P1 0.0325(7) 0.0320(7) 0.0324(7) -0.0107(6) 0.0003(6) -0.0079(6)
P2 0.0339(7) 0.0271(7) 0.0343(7) -0.0004(5) 0.0043(6) -0.0071(6)
P3 0.0635(8) 0.0546(8) 0.0377(6) 0.0056(6) 0.0115(6) -0.0022(6)
F7 0.0426(14) 0.0491(15) 0.0618(17) 0.0114(13) -0.0097(12) -0.0120(12)
F9 0.0553(16) 0.0503(15) 0.0418(14) 0.0030(11) 0.0126(12) -0.0136(12)
F8 0.0482(14) 0.0328(13) 0.0676(17) -0.0110(12) 0.0052(13) -0.0126(11)
F11 0.100(4) 0.143(5) 0.057(4) -0.024(4) -0.018(3) -0.027(4)
F12 0.085(4) 0.109(4) 0.064(3) -0.029(3) -0.014(3) 0.015(4)
F13 0.121(4) 0.137(5) 0.115(5) 0.031(4) 0.034(4) -0.078(4)
F14 0.069(3) 0.059(3) 0.120(4) 0.032(3) 0.018(3) -0.004(3)
F15 0.042(3) 0.149(5) 0.107(4) -0.011(4) -0.010(3) 0.009(3)
F16 0.083(3) 0.063(3) 0.066(3) 0.022(3) 0.011(3) 0.019(3)
F21 0.083(5) 0.123(6) 0.061(5) -0.008(5) 0.013(4) -0.047(5)
F22 0.133(5) 0.132(6) 0.067(5) -0.031(5) 0.041(5) -0.017(6)
F23 0.076(4) 0.066(4) 0.085(5) 0.024(4) -0.036(4) -0.019(4)
F24 0.183(6) 0.056(5) 0.136(6) 0.054(5) -0.043(6) -0.030(5)
F25 0.083(4) 0.143(6) 0.090(5) 0.011(5) -0.009(4) -0.070(5)
F1 0.057(2) 0.064(2) 0.049(2) -0.0035(17) -0.0201(17) -0.0163(18)
F3 0.070(3) 0.072(3) 0.050(2) -0.013(2) 0.022(2) 0.022(2)
F5 0.082(3) 0.061(2) 0.066(2) 0.0061(19) -0.012(2) -0.044(2)
F2 0.109(6) 0.059(6) 0.047(6) 0.006(5) 0.018(6) 0.012(6)
F4 0.038(5) 0.089(7) 0.105(7) -0.040(6) -0.001(6) -0.003(5)
F6 0.069(5) 0.034(5) 0.049(6) -0.014(4) -0.001(6) -0.002(5)
F26 0.064(4) 0.101(6) 0.135(6) 0.023(5) -0.018(5) -0.008(5)
C89 0.066(3) 0.049(2) 0.0251(18) 0.0025(16) -0.0072(18) -0.033(2)
S2 0.0443(12) 0.0526(14) 0.0376(10) 0.0131(8) -0.0110(8) -0.0243(11)
C90 0.043(4) 0.013(3) 0.036(4) -0.007(3) 0.010(3) -0.011(3)
C91 0.088(4) 0.036(4) 0.023(3) 0.000(3) -0.002(3) -0.035(4)
C92 0.068(4) 0.060(4) 0.038(4) 0.013(3) -0.020(4) -0.040(4)
S3 0.089(4) 0.032(3) 0.042(2) -0.0059(17) 0.004(2) -0.015(2)
C93 0.034(5) 0.054(6) 0.055(6) 0.028(5) -0.012(5) -0.007(5)
C94 0.030(5) 0.066(6) 0.037(5) 0.010(5) -0.002(4) -0.012(5)
C95 0.068(5) 0.031(6) 0.044(6) -0.006(5) -0.005(6) -0.014(5)

loop_
_atom_type_symbol
_atom_type_scat_dispersion_real
_atom_type_scat_dispersion_imag
_atom_type_scat_Cromer_Mann_a1
_atom_type_scat_Cromer_Mann_b1
_atom_type_scat_Cromer_Mann_a2
_atom_type_scat_Cromer_Mann_b2
_atom_type_scat_Cromer_Mann_a3
_atom_type_scat_Cromer_Mann_b3
_atom_type_scat_Cromer_Mann_a4
_atom_type_scat_Cromer_Mann_b4
_atom_type_scat_Cromer_Mann_c
_atom_type_scat_source
C 0.0033 0.0016 2.3100 20.8439 1.0200 10.2075 1.5886 0.5687 0.8650 51.6512 0.2156 'International Tables Vol C 4.2.6.8 and 6.1.1.4'
H 0.0000 0.0000 0.4930 10.5109 0.3229 26.1257 0.1402 3.1424 0.0408 57.7998 0.0030 'International Tables Vol C 4.2.6.8 and 6.1.1.4'
Ir -1.4442 7.9887 27.3049 1.5928 16.7296 8.8655 15.6115 0.4179 5.8338 45.0011 11.4722 'International Tables Vol C 4.2.6.8 and 6.1.1.4'
N 0.0061 0.0033 12.2126 0.0057 3.1322 9.8933 2.0125 28.9975 1.1663 0.5826 -11.5290 'International Tables Vol C 4.2.6.8 and 6.1.1.4'
S 0.1246 0.1234 6.9053 1.4679 5.2034 22.2151 1.4379 0.2536 1.5863 56.1720 0.8669 'International Tables Vol C 4.2.6.8 and 6.1.1.4'
P 0.1023 0.0942 6.4345 1.9067 4.1791 27.1570 1.7800 0.5260 1.4908 68.1645 1.1149 'International Tables Vol C 4.2.6.8 and 6.1.1.4'
F 0.0171 0.0103 3.5392 10.2825 2.6412 4.2944 1.5170 0.2615 1.0243 26.1476 0.2776 'International Tables Vol C 4.2.6.8 and 6.1.1.4'
O 0.0106 0.0060 3.0485 13.2771 2.2868 5.7011 1.5463 0.3239 0.8670 32.9089 0.2508 'International Tables Vol C 4.2.6.8 and 6.1.1.4'

loop_
_geom_angle_atom_site_label_1
_geom_angle_site_symmetry_1
_geom_angle_atom_site_label_2
_geom_angle_atom_site_label_3
_geom_angle_site_symmetry_3
_geom_angle
_geom_angle_publ_flag
N1 . Ir1 N2 . 172.22(11) yes
N1 . Ir1 N3 . 90.16(10) yes
N2 . Ir1 N3 . 95.66(11) yes
N1 . Ir1 N4 . 92.59(10) yes
N2 . Ir1 N4 . 93.77(10) yes
N3 . Ir1 N4 . 76.72(10) yes
N1 . Ir1 C11 . 80.85(13) yes
N2 . Ir1 C11 . 93.66(13) yes
N3 . Ir1 C11 . 92.90(12) yes
N4 . Ir1 C11 . 167.78(12) yes
N1 . Ir1 C22 . 93.78(12) yes
N2 . Ir1 C22 . 80.18(12) yes
N3 . Ir1 C22 . 175.19(12) yes
N4 . Ir1 C22 . 105.82(11) yes
C11 . Ir1 C22 . 85.01(13) yes
N5 . Ir2 N6 . 172.54(12) yes
N5 . Ir2 N7 . 83.48(11) yes
N6 . Ir2 N7 . 100.88(12) yes
N5 . Ir2 N8 . 91.77(11) yes
N6 . Ir2 N8 . 95.19(11) yes
N7 . Ir2 N8 . 75.32(12) yes
N5 . Ir2 C61 . 95.09(13) yes
N6 . Ir2 C61 . 80.56(13) yes
N7 . Ir2 C61 . 178.56(12) yes
N8 . Ir2 C61 . 104.64(13) yes
N5 . Ir2 C72 . 80.65(13) yes
N6 . Ir2 C72 . 92.99(13) yes
N7 . Ir2 C72 . 93.22(13) yes
N8 . Ir2 C72 . 166.99(13) yes
C61 . Ir2 C72 . 86.66(14) yes
Ir1 . N1 C1 . 124.9(2) yes
Ir1 . N1 C5 . 115.1(2) yes
C1 . N1 C5 . 119.9(3) yes
Ir1 . N2 C12 . 125.6(2) yes
Ir1 . N2 C16 . 115.7(2) yes
C12 . N2 C16 . 118.7(3) yes
Ir1 . N3 C23 . 124.8(2) yes
Ir1 . N3 C27 . 116.8(2) yes
C23 . N3 C27 . 118.4(3) yes
Ir1 . N4 C28 . 112.4(2) yes
Ir1 . N4 C32 . 130.3(2) yes
C28 . N4 C32 . 116.5(3) yes
Ir2 . N5 C62 . 125.9(2) yes
Ir2 . N5 C66 . 115.4(2) yes
C62 . N5 C66 . 118.7(3) yes
Ir2 . N6 C51 . 124.9(3) yes
Ir2 . N6 C55 . 115.5(2) yes
C51 . N6 C55 . 119.5(3) yes
Ir2 . N7 C73 . 124.5(3) yes
Ir2 . N7 C77 . 114.5(2) yes
C73 . N7 C77 . 119.0(3) yes
Ir2 . N8 C78 . 111.8(2) yes
Ir2 . N8 C82 . 129.1(3) yes
C78 . N8 C82 . 117.4(3) yes
N1 . C1 C2 . 121.8(3) yes
N1 . C1 H11 . 119.1 no
C2 . C1 H11 . 119.1 no
C1 . C2 C3 . 119.0(4) yes
C1 . C2 H21 . 120.5 no
C3 . C2 H21 . 120.5 no
C2 . C3 C4 . 119.5(4) yes
C2 . C3 H31 . 120.2 no
C4 . C3 H31 . 120.2 no
C3 . C4 C5 . 120.2(4) yes
C3 . C4 H41 . 119.9 no
C5 . C4 H41 . 119.9 no
C4 . C5 N1 . 119.5(3) yes
C4 . C5 C6 . 126.1(3) yes
N1 . C5 C6 . 114.4(3) yes
C5 . C6 C7 . 123.1(3) yes
C5 . C6 C11 . 116.3(3) yes
C7 . C6 C11 . 120.6(3) yes
C6 . C7 C8 . 119.8(4) yes
C6 . C7 H71 . 120.1 no
C8 . C7 H71 . 120.1 no
C7 . C8 C9 . 119.8(4) yes
C7 . C8 H81 . 120.1 no
C9 . C8 H81 . 120.2 no
C8 . C9 C10 . 121.0(4) yes
C8 . C9 H91 . 119.5 no
C10 . C9 H91 . 119.5 no
C9 . C10 C11 . 120.7(4) yes
C9 . C10 H101 . 119.7 no
C11 . C10 H101 . 119.7 no
C6 . C11 C10 . 118.2(3) yes
C6 . C11 Ir1 . 113.3(2) yes
C10 . C11 Ir1 . 128.4(3) yes
N2 . C12 C13 . 123.2(4) yes
N2 . C12 H121 . 118.4 no
C13 . C12 H121 . 118.5 no
C12 . C13 C14 . 118.3(4) yes
C12 . C13 H131 . 120.8 no
C14 . C13 H131 . 120.8 no
C13 . C14 C15 . 119.2(4) yes
C13 . C14 H141 . 120.5 no
C15 . C14 H141 . 120.3 no
C14 . C15 C16 . 120.5(4) yes
C14 . C15 H151 . 119.7 no
C16 . C15 H151 . 119.8 no
C15 . C16 N2 . 120.0(3) yes
C15 . C16 C17 . 125.6(3) yes
N2 . C16 C17 . 114.4(3) yes
C16 . C17 C18 . 123.4(3) yes
C16 . C17 C22 . 114.4(3) yes
C18 . C17 C22 . 122.2(3) yes
C17 . C18 C19 . 119.6(4) yes
C17 . C18 H181 . 120.1 no
C19 . C18 H181 . 120.2 no
C18 . C19 C20 . 119.5(3) yes
C18 . C19 H191 . 120.2 no
C20 . C19 H191 . 120.4 no
C19 . C20 C21 . 121.1(4) yes
C19 . C20 H201 . 119.4 no
C21 . C20 H201 . 119.5 no
C20 . C21 C22 . 121.0(3) yes
C20 . C21 H211 . 119.4 no
C22 . C21 H211 . 119.6 no
C17 . C22 C21 . 116.5(3) yes
C17 . C22 Ir1 . 114.6(2) yes
C21 . C22 Ir1 . 128.6(3) yes
N3 . C23 C24 . 123.1(3) yes
N3 . C23 H231 . 118.4 no
C24 . C23 H231 . 118.5 no
C23 . C24 C25 . 118.7(3) yes
C23 . C24 H241 . 120.7 no
C25 . C24 H241 . 120.5 no
C24 . C25 C26 . 119.6(3) yes
C24 . C25 H251 . 120.2 no
C26 . C25 H251 . 120.2 no
C25 . C26 C27 . 118.9(4) yes
C25 . C26 H261 . 120.5 no
C27 . C26 H261 . 120.6 no
C26 . C27 N3 . 121.3(3) yes
C26 . C27 C28 . 122.6(3) yes
N3 . C27 C28 . 116.1(3) yes
C27 . C28 N4 . 117.2(3) yes
C27 . C28 C29 . 120.0(3) yes
N4 . C28 C29 . 122.8(3) yes
C28 . C29 C30 . 121.3(3) yes
C28 . C29 H291 . 119.4 no
C30 . C29 H291 . 119.3 no
C29 . C30 C31 . 116.0(3) yes
C29 . C30 C39 . 121.4(3) yes
C31 . C30 C39 . 122.5(3) yes
C30 . C31 C32 . 120.9(3) yes
C30 . C31 H311 . 119.6 no
C32 . C31 H311 . 119.6 no
C31 . C32 N4 . 122.5(3) yes
C31 . C32 C33 . 116.9(3) yes
N4 . C32 C33 . 120.6(3) yes
C32 . C33 C34 . 121.3(3) yes
C32 . C33 C38 . 118.8(3) yes
C34 . C33 C38 . 119.5(3) yes
C33 . C34 C35 . 120.1(4) yes
C33 . C34 H341 . 120.0 no
C35 . C34 H341 . 119.9 no
C34 . C35 C36 . 119.8(4) yes
C34 . C35 H351 . 120.2 no
C36 . C35 H351 . 120.0 no
C35 . C36 C37 . 120.2(3) yes
C35 . C36 H361 . 119.9 no
C37 . C36 H361 . 119.9 no
C36 . C37 C38 . 120.4(4) yes
C36 . C37 H371 . 119.8 no
C38 . C37 H371 . 119.9 no
C33 . C38 C37 . 119.9(4) yes
C33 . C38 H381 . 120.1 no
C37 . C38 H381 . 120.0 no
C30 . C39 C40 . 128.6(3) yes
C30 . C39 S1 . 121.1(3) yes
C40 . C39 S1 . 110.3(3) yes
C39 . C40 C41 . 111.2(4) yes
C39 . C40 H401 . 124.4 no
C41 . C40 H401 . 124.4 no
C40 . C41 C42 . 113.9(4) yes
C40 . C41 H411 . 123.1 no
C42 . C41 H411 . 123.0 no
C41 . C42 S1 . 112.3(3) yes
C41 . C42 H421 . 123.9 no
S1 . C42 H421 . 123.8 no
N6 . C51 C52 . 122.5(4) yes
N6 . C51 H511 . 118.7 no
C52 . C51 H511 . 118.8 no
C51 . C52 C53 . 118.6(4) yes
C51 . C52 H521 . 120.7 no
C53 . C52 H521 . 120.6 no
C52 . C53 C54 . 119.7(4) yes
C52 . C53 H531 . 120.2 no
C54 . C53 H531 . 120.1 no
C53 . C54 C55 . 120.1(4) yes
C53 . C54 H541 . 119.9 no
C55 . C54 H541 . 120.0 no
C54 . C55 N6 . 119.5(3) yes
C54 . C55 C56 . 126.2(4) yes
N6 . C55 C56 . 114.3(3) yes
C55 . C56 C57 . 123.6(3) yes
C55 . C56 C61 . 114.8(3) yes
C57 . C56 C61 . 121.6(3) yes
C56 . C57 C58 . 119.9(4) yes
C56 . C57 H571 . 120.0 no
C58 . C57 H571 . 120.1 no
C57 . C58 C59 . 119.9(4) yes
C57 . C58 H581 . 120.1 no
C59 . C58 H581 . 120.0 no
C58 . C59 C60 . 120.5(4) yes
C58 . C59 H591 . 119.9 no
C60 . C59 H591 . 119.6 no
C59 . C60 C61 . 121.1(4) yes
C59 . C60 H601 . 119.5 no
C61 . C60 H601 . 119.4 no
C56 . C61 C60 . 117.0(3) yes
C56 . C61 Ir2 . 114.7(3) yes
C60 . C61 Ir2 . 128.1(3) yes
N5 . C62 C63 . 122.6(4) yes
N5 . C62 H621 . 118.7 no
C63 . C62 H621 . 118.7 no
C62 . C63 C64 . 119.0(4) yes
C62 . C63 H631 . 120.6 no
C64 . C63 H631 . 120.4 no
C63 . C64 C65 . 119.1(4) yes
C63 . C64 H641 . 120.4 no
C65 . C64 H641 . 120.5 no
C64 . C65 C66 . 120.1(4) yes
C64 . C65 H651 . 119.8 no
C66 . C65 H651 . 120.0 no
C65 . C66 N5 . 120.4(3) yes
C65 . C66 C67 . 125.8(3) yes
N5 . C66 C67 . 113.8(3) yes
C66 . C67 C68 . 123.0(3) yes
C66 . C67 C72 . 115.3(3) yes
C68 . C67 C72 . 121.7(3) yes
C67 . C68 C69 . 119.7(4) yes
C67 . C68 H681 . 120.2 no
C69 . C68 H681 . 120.2 no
C68 . C69 C70 . 119.4(4) yes
C68 . C69 H691 . 120.3 no
C70 . C69 H691 . 120.3 no
C69 . C70 C71 . 121.1(4) yes
C69 . C70 H701 . 119.6 no
C71 . C70 H701 . 119.4 no
C70 . C71 C72 . 121.1(4) yes
C70 . C71 H711 . 119.5 no
C72 . C71 H711 . 119.4 no
C67 . C72 C71 . 116.9(3) yes
C67 . C72 Ir2 . 114.2(2) yes
C71 . C72 Ir2 . 128.8(3) yes
N7 . C73 C74 . 122.5(4) yes
N7 . C73 H731 . 118.7 no
C74 . C73 H731 . 118.8 no
C73 . C74 C75 . 118.8(4) yes
C73 . C74 H741 . 120.5 no
C75 . C74 H741 . 120.6 no
C74 . C75 C76 . 119.2(4) yes
C74 . C75 H751 . 120.3 no
C76 . C75 H751 . 120.4 no
C75 . C76 C77 . 119.8(4) yes
C75 . C76 H761 . 120.1 no
C77 . C76 H761 . 120.1 no
C76 . C77 N7 . 120.7(4) yes
C76 . C77 C78 . 123.6(4) yes
N7 . C77 C78 . 115.8(3) yes
C77 . C78 N8 . 116.0(3) yes
C77 . C78 C79 . 121.6(4) yes
N8 . C78 C79 . 122.3(4) yes
C78 . C79 C80 . 120.8(4) yes
C78 . C79 H791 . 119.6 no
C80 . C79 H791 . 119.6 no
C79 . C80 C81 . 116.2(4) yes
C79 . C80 C89 . 122.5(4) yes
C81 . C80 C89 . 121.3(4) yes
C80 . C81 C82 . 121.2(4) yes
C80 . C81 H811 . 119.4 no
C82 . C81 H811 . 119.4 no
C81 . C82 N8 . 121.9(4) yes
C81 . C82 C83 . 117.6(4) yes
N8 . C82 C83 . 120.4(3) yes
C82 . C83 C84 . 120.4(4) yes
C82 . C83 C88 . 120.7(4) yes
C84 . C83 C88 . 118.6(4) yes
C83 . C84 C85 . 120.7(5) yes
C83 . C84 H841 . 119.8 no
C85 . C84 H841 . 119.6 no
C84 . C85 C86 . 120.0(5) yes
C84 . C85 H851 . 119.9 no
C86 . C85 H851 . 120.0 no
C85 . C86 C87 . 120.2(5) yes
C85 . C86 H861 . 119.8 no
C87 . C86 H861 . 120.0 no
C86 . C87 C88 . 120.2(5) yes
C86 . C87 H871 . 119.8 no
C88 . C87 H871 . 120.1 no
C83 . C88 C87 . 120.3(5) yes
C83 . C88 H881 . 120.0 no
C87 . C88 H881 . 119.7 no
C39 . S1 C42 . 92.30(19) yes
F1 2_776 P1 F5 2_776 89.3(2) yes
F1 2_776 P1 F3 2_776 89.8(2) yes
F5 2_776 P1 F3 2_776 90.2(3) yes
F4 2_776 P1 F6 2_776 90.6(7) yes
F4 2_776 P1 F2 2_776 88.9(8) yes
F6 2_776 P1 F2 2_776 91.2(7) yes
F1 2_776 P1 F1 . 179.993 yes
F5 2_776 P1 F1 . 90.7(2) yes
F3 2_776 P1 F1 . 90.2(2) yes
F1 2_776 P1 F3 . 90.2(2) yes
F5 2_776 P1 F3 . 89.8(3) yes
F3 2_776 P1 F3 . 179.993 yes
F1 2_776 P1 F5 . 90.7(2) yes
F5 2_776 P1 F5 . 179.993 yes
F3 2_776 P1 F5 . 89.8(3) yes
F4 2_776 P1 F2 . 91.1(8) yes
F6 2_776 P1 F2 . 88.8(7) yes
F4 2_776 P1 F4 . 179.993 yes
F6 2_776 P1 F4 . 89.4(7) yes
F4 2_776 P1 F6 . 89.4(7) yes
F6 2_776 P1 F6 . 179.993 yes
F1 . P1 F3 . 89.8(2) yes
F1 . P1 F5 . 89.3(2) yes
F3 . P1 F5 . 90.2(3) yes
F2 2_776 P1 F2 . 179.993 yes
F2 2_776 P1 F4 . 91.1(8) yes
F2 . P1 F4 . 88.9(8) yes
F2 2_776 P1 F6 . 88.8(7) yes
F2 . P1 F6 . 91.2(7) yes
F4 . P1 F6 . 90.6(7) yes
F7 2_566 P2 F7 . 179.993 yes
F9 2_566 P2 F7 . 90.67(14) yes
F8 2_566 P2 F7 . 89.70(14) yes
F7 2_566 P2 F9 . 90.67(14) yes
F9 2_566 P2 F9 . 179.993 yes
F8 2_566 P2 F9 . 90.32(14) yes
F7 . P2 F9 . 89.33(14) yes
F7 2_566 P2 F8 . 89.70(14) yes
F9 2_566 P2 F8 . 90.32(14) yes
F8 2_566 P2 F8 . 179.993 yes
F7 . P2 F8 . 90.30(14) yes
F9 . P2 F8 . 89.68(14) yes
F11 . P3 F12 . 173.2(4) yes
F11 . P3 F13 . 95.7(4) yes
F12 . P3 F13 . 90.3(3) yes
F11 . P3 F14 . 88.6(3) yes
F12 . P3 F14 . 85.2(3) yes
F13 . P3 F14 . 174.1(4) yes
F11 . P3 F15 . 94.2(3) yes
F12 . P3 F15 . 88.2(3) yes
F13 . P3 F15 . 96.2(3) yes
F14 . P3 F15 . 87.5(3) yes
F11 . P3 F16 . 90.9(3) yes
F12 . P3 F16 . 85.8(3) yes
F13 . P3 F16 . 92.3(3) yes
F14 . P3 F16 . 83.5(3) yes
F15 . P3 F16 . 169.5(4) yes
F21 . P3 F22 . 169.3(5) yes
F21 . P3 F23 . 84.7(4) yes
F22 . P3 F23 . 87.4(4) yes
F21 . P3 F24 . 90.9(4) yes
F22 . P3 F24 . 95.5(4) yes
F23 . P3 F24 . 168.3(5) yes
F21 . P3 F25 . 92.2(4) yes
F22 . P3 F25 . 95.2(4) yes
F23 . P3 F25 . 91.2(4) yes
F24 . P3 F25 . 99.8(5) yes
F21 . P3 F26 . 84.6(4) yes
F22 . P3 F26 . 87.2(4) yes
F23 . P3 F26 . 82.5(4) yes
F24 . P3 F26 . 86.3(6) yes
F25 . P3 F26 . 173.1(5) yes
C80 . C89 S2 . 125.2(3) yes
C80 . C89 C90 . 126.2(7) yes
S2 . C89 C90 . 108.6(6) yes
C80 . C89 S3 . 123.4(5) yes
S2 . C89 S3 . 111.4(4) yes
C80 . C89 C93 . 135.3(10) yes
S3 . C89 C93 . 101.2(10) yes
C89 . S2 C92 . 91.4(4) yes
C89 . C90 C91 . 119.5(11) yes
C89 . C90 H901 . 120.0 no
C91 . C90 H901 . 120.5 no
C90 . C91 C92 . 104.5(9) yes
C90 . C91 H911 . 127.5 no
C92 . C91 H911 . 128.0 no
S2 . C92 C91 . 116.0(7) yes
S2 . C92 H921 . 121.5 no
C91 . C92 H921 . 122.5 no
C89 . S3 C95 . 89.6(8) yes
C89 . C93 C94 . 135.3(17) yes
C89 . C93 H931 . 112.3 no
C94 . C93 H931 . 112.4 no
C93 . C94 C95 . 95.2(14) yes
C93 . C94 H941 . 133.9 no
C95 . C94 H941 . 131.0 no
S3 . C95 C94 . 118.7(14) yes
S3 . C95 H951 . 119.5 no
C94 . C95 H951 . 121.8 no

loop_
_geom_bond_atom_site_label_1
_geom_bond_atom_site_label_2
_geom_bond_site_symmetry_2
_geom_bond_distance
_geom_bond_publ_flag
Ir1 N1 . 2.052(3) yes
Ir1 N2 . 2.046(3) yes
Ir1 N3 . 2.131(3) yes
Ir1 N4 . 2.222(3) yes
Ir1 C11 . 2.021(3) yes
Ir1 C22 . 2.018(3) yes
Ir2 N5 . 2.055(3) yes
Ir2 N6 . 2.046(3) yes
Ir2 N7 . 2.144(3) yes
Ir2 N8 . 2.211(3) yes
Ir2 C61 . 2.005(4) yes
Ir2 C72 . 2.008(3) yes
N1 C1 . 1.349(4) yes
N1 C5 . 1.366(4) yes
N2 C12 . 1.345(4) yes
N2 C16 . 1.363(4) yes
N3 C23 . 1.345(4) yes
N3 C27 . 1.356(4) yes
N4 C28 . 1.370(4) yes
N4 C32 . 1.360(4) yes
N5 C62 . 1.352(4) yes
N5 C66 . 1.364(5) yes
N6 C51 . 1.345(5) yes
N6 C55 . 1.365(5) yes
N7 C73 . 1.344(5) yes
N7 C77 . 1.359(5) yes
N8 C78 . 1.363(5) yes
N8 C82 . 1.358(5) yes
C1 C2 . 1.386(5) yes
C1 H11 . 0.960 no
C2 C3 . 1.376(6) yes
C2 H21 . 0.960 no
C3 C4 . 1.379(6) yes
C3 H31 . 0.960 no
C4 C5 . 1.398(5) yes
C4 H41 . 0.960 no
C5 C6 . 1.450(5) yes
C6 C7 . 1.403(5) yes
C6 C11 . 1.414(5) yes
C7 C8 . 1.385(6) yes
C7 H71 . 0.960 no
C8 C9 . 1.382(6) yes
C8 H81 . 0.960 no
C9 C10 . 1.390(5) yes
C9 H91 . 0.960 no
C10 C11 . 1.391(5) yes
C10 H101 . 0.960 no
C12 C13 . 1.375(5) yes
C12 H121 . 0.960 no
C13 C14 . 1.385(6) yes
C13 H131 . 0.960 no
C14 C15 . 1.370(6) yes
C14 H141 . 0.960 no
C15 C16 . 1.394(5) yes
C15 H151 . 0.960 no
C16 C17 . 1.470(5) yes
C17 C18 . 1.404(5) yes
C17 C22 . 1.408(5) yes
C18 C19 . 1.371(6) yes
C18 H181 . 0.960 no
C19 C20 . 1.385(6) yes
C19 H191 . 0.960 no
C20 C21 . 1.394(5) yes
C20 H201 . 0.960 no
C21 C22 . 1.400(5) yes
C21 H211 . 0.960 no
C23 C24 . 1.371(5) yes
C23 H231 . 0.960 no
C24 C25 . 1.376(6) yes
C24 H241 . 0.960 no
C25 C26 . 1.385(5) yes
C25 H251 . 0.960 no
C26 C27 . 1.393(5) yes
C26 H261 . 0.960 no
C27 C28 . 1.477(5) yes
C28 C29 . 1.376(5) yes
C29 C30 . 1.394(5) yes
C29 H291 . 0.960 no
C30 C31 . 1.394(5) yes
C30 C39 . 1.449(5) yes
C31 C32 . 1.395(5) yes
C31 H311 . 0.960 no
C32 C33 . 1.490(4) yes
C33 C34 . 1.384(5) yes
C33 C38 . 1.395(5) yes
C34 C35 . 1.397(5) yes
C34 H341 . 0.960 no
C35 C36 . 1.377(6) yes
C35 H351 . 0.960 no
C36 C37 . 1.379(6) yes
C36 H361 . 0.960 no
C37 C38 . 1.383(5) yes
C37 H371 . 0.960 no
C38 H381 . 0.960 no
C39 C40 . 1.392(5) yes
C39 S1 . 1.723(3) yes
C40 C41 . 1.425(6) yes
C40 H401 . 0.960 no
C41 C42 . 1.325(6) yes
C41 H411 . 0.960 no
C42 S1 . 1.698(4) yes
C42 H421 . 0.960 no
C51 C52 . 1.381(6) yes
C51 H511 . 0.960 no
C52 C53 . 1.373(7) yes
C52 H521 . 0.960 no
C53 C54 . 1.376(6) yes
C53 H531 . 0.960 no
C54 C55 . 1.400(5) yes
C54 H541 . 0.960 no
C55 C56 . 1.464(5) yes
C56 C57 . 1.398(5) yes
C56 C61 . 1.412(5) yes
C57 C58 . 1.376(6) yes
C57 H571 . 0.960 no
C58 C59 . 1.390(6) yes
C58 H581 . 0.960 no
C59 C60 . 1.393(5) yes
C59 H591 . 0.960 no
C60 C61 . 1.403(5) yes
C60 H601 . 0.960 no
C62 C63 . 1.368(5) yes
C62 H621 . 0.960 no
C63 C64 . 1.382(6) yes
C63 H631 . 0.960 no
C64 C65 . 1.376(6) yes
C64 H641 . 0.960 no
C65 C66 . 1.387(5) yes
C65 H651 . 0.960 no
C66 C67 . 1.475(5) yes
C67 C68 . 1.395(5) yes
C67 C72 . 1.413(5) yes
C68 C69 . 1.382(6) yes
C68 H681 . 0.960 no
C69 C70 . 1.381(6) yes
C69 H691 . 0.960 no
C70 C71 . 1.390(6) yes
C70 H701 . 0.960 no
C71 C72 . 1.391(5) yes
C71 H711 . 0.960 no
C73 C74 . 1.384(6) yes
C73 H731 . 0.960 no
C74 C75 . 1.378(7) yes
C74 H741 . 0.960 no
C75 C76 . 1.381(7) yes
C75 H751 . 0.960 no
C76 C77 . 1.392(5) yes
C76 H761 . 0.960 no
C77 C78 . 1.472(6) yes
C78 C79 . 1.385(5) yes
C79 C80 . 1.395(6) yes
C79 H791 . 0.960 no
C80 C81 . 1.394(6) yes
C80 C89 . 1.460(5) yes
C81 C82 . 1.388(5) yes
C81 H811 . 0.960 no
C82 C83 . 1.490(6) yes
C83 C84 . 1.382(6) yes
C83 C88 . 1.402(6) yes
C84 C85 . 1.388(7) yes
C84 H841 . 0.960 no
C85 C86 . 1.376(8) yes
C85 H851 . 0.960 no
C86 C87 . 1.374(8) yes
C86 H861 . 0.960 no
C87 C88 . 1.385(7) yes
C87 H871 . 0.960 no
C88 H881 . 0.960 no
P1 F1 2_776 1.598(3) yes
P1 F5 2_776 1.584(3) yes
P1 F3 2_776 1.582(3) yes
P1 F4 2_776 1.578(8) yes
P1 F6 2_776 1.574(8) yes
P1 F2 2_776 1.574(8) yes
P1 F1 . 1.598(3) yes
P1 F3 . 1.582(3) yes
P1 F5 . 1.584(3) yes
P1 F2 . 1.574(8) yes
P1 F4 . 1.578(8) yes
P1 F6 . 1.574(8) yes
P2 F7 2_566 1.600(3) yes
P2 F9 2_566 1.600(2) yes
P2 F8 2_566 1.595(2) yes
P2 F7 . 1.600(3) yes
P2 F9 . 1.600(2) yes
P2 F8 . 1.595(2) yes
P3 F11 . 1.542(5) yes
P3 F12 . 1.637(5) yes
P3 F13 . 1.487(5) yes
P3 F14 . 1.655(5) yes
P3 F15 . 1.548(5) yes
P3 F16 . 1.610(4) yes
P3 F21 . 1.617(6) yes
P3 F22 . 1.550(6) yes
P3 F23 . 1.649(6) yes
P3 F24 . 1.504(6) yes
P3 F25 . 1.481(6) yes
P3 F26 . 1.678(6) yes
C89 S2 . 1.669(5) yes
C89 C90 . 1.362(12) yes
C89 S3 . 1.669(5) yes
C89 C93 . 1.304(16) yes
S2 C92 . 1.735(7) yes
C90 C91 . 1.426(13) yes
C90 H901 . 0.960 no
C91 C92 . 1.344(12) yes
C91 H911 . 0.960 no
C92 H921 . 0.960 no
S3 C95 . 1.723(9) yes
C93 C94 . 1.30(2) yes
C93 H931 . 0.960 no
C94 C95 . 1.354(18) yes
C94 H941 . 0.960 no
C95 H951 . 0.960 no
